data_2204931
loop_
_publ_author_name
'Ocak Iskeleli, Nazan'
'A\~gar, Ay\,sen'

_publ_section_title
;
 4-(3,4-Methylenedioxyphenoxy)phthalonitrile
;
_journal_issue 1
_journal_name_full 'Acta Crystallographica Section E'
_journal_page_first o158
_journal_page_last o159
_journal_paper_doi 10.1107/S1600536804033094
_journal_volume 61
_journal_year 2005
_chemical_formula_iupac 'C15 H8 N2 O3'
_chemical_formula_moiety 'C15 H8 N2 O3'
_chemical_formula_sum 'C15 H8 N2 O3'
_chemical_formula_weight 264.23
_chemical_name_systematic
;
4-(3,4-Methylenedioxyphenoxy)phthalonitrile
;
_space_group_IT_number 14
_symmetry_cell_setting monoclinic
_symmetry_space_group_name_Hall '-P 2ybc'
_symmetry_space_group_name_H-M 'P 1 21/c 1'
_atom_sites_solution_hydrogens geom
_atom_sites_solution_primary direct
_atom_sites_solution_secondary difmap
_cell_angle_alpha 90.00
_cell_angle_beta 91.642(7)
_cell_angle_gamma 90.00
_cell_formula_units_Z 4
_cell_length_a 4.0159(3)
_cell_length_b 23.6948(14)
_cell_length_c 12.7652(11)
_cell_measurement_reflns_used 22043
_cell_measurement_temperature 293(2)
_cell_measurement_theta_max 27.22
_cell_measurement_theta_min 1.60
_cell_volume 1214.19(16)
_computing_cell_refinement X-AREA
_computing_data_collection 'X-AREA (Stoe & Cie, 2002)'
_computing_data_reduction 'X-RED (Stoe & Cie, 2002)'
_computing_molecular_graphics 'ORTEPIII (Burnett & Johnson, 1996)'
_computing_publication_material 'WinGX (Farrugia, 1999)'
_computing_structure_refinement 'SHELXL97 (Sheldrick, 1997)'
_computing_structure_solution 'SHELXS97 (Sheldrick, 1997)'
_diffrn_ambient_temperature 293(2)
_diffrn_detector_area_resol_mean 6.67
_diffrn_measured_fraction_theta_full 0.996
_diffrn_measured_fraction_theta_max 0.996
_diffrn_measurement_device_type 'Stoe IPDS-2'
_diffrn_measurement_method w
_diffrn_radiation_monochromator graphite
_diffrn_radiation_source 'fine-focus sealed tube'
_diffrn_radiation_type MoK\a
_diffrn_radiation_wavelength 0.71073
_diffrn_reflns_av_R_equivalents 0.0983
_diffrn_reflns_av_sigmaI/netI 0.0487
_diffrn_reflns_limit_h_max 4
_diffrn_reflns_limit_h_min -4
_diffrn_reflns_limit_k_max 29
_diffrn_reflns_limit_k_min -29
_diffrn_reflns_limit_l_max 15
_diffrn_reflns_limit_l_min -15
_diffrn_reflns_number 13225
_diffrn_reflns_theta_full 26.00
_diffrn_reflns_theta_max 26.00
_diffrn_reflns_theta_min 1.72
_diffrn_standards_decay_% 'not measured'
_diffrn_standards_interval_time 0
_diffrn_standards_number 0
_exptl_absorpt_coefficient_mu 0.104
_exptl_absorpt_correction_type none
_exptl_crystal_colour colourless
_exptl_crystal_density_diffrn 1.445
_exptl_crystal_density_method 'not measured'
_exptl_crystal_description prism
_exptl_crystal_F_000 544
_exptl_crystal_size_max 0.650
_exptl_crystal_size_mid 0.477
_exptl_crystal_size_min 0.330
_refine_diff_density_max 0.131
_refine_diff_density_min -0.184
_refine_ls_extinction_coef 0.099(11)
_refine_ls_extinction_expression Fc^*^=kFc[1+0.001xFc^2^\l^3^/sin(2\q)]^-1/4^
_refine_ls_extinction_method SHELXL97
_refine_ls_goodness_of_fit_ref 1.071
_refine_ls_hydrogen_treatment constr
_refine_ls_matrix_type full
_refine_ls_number_parameters 182
_refine_ls_number_reflns 2363
_refine_ls_number_restraints 0
_refine_ls_restrained_S_all 1.071
_refine_ls_R_factor_all 0.0549
_refine_ls_R_factor_gt 0.0445
_refine_ls_shift/su_max 0.001
_refine_ls_shift/su_mean 0.000
_refine_ls_structure_factor_coef Fsqd
_refine_ls_weighting_details 'calc w = 1/[\s^2^(Fo^2^)+(0.0662P)^2^+0.0684P] where P = (Fo^2^+2Fc^2^)/3'
_refine_ls_weighting_scheme calc
_refine_ls_wR_factor_gt 0.1190
_refine_ls_wR_factor_ref 0.1272
_reflns_number_gt 1887
_reflns_number_total 2363
_reflns_threshold_expression I>2\s(I)
_cod_data_source_file nc6012.cif
_cod_data_source_block I
_cod_depositor_comments
;
The following automatic conversions were performed:
'_geom_bond_publ_flag' value 'Y' changed to 'y' according to
'/home/saulius/struct/CIF-dictionaries/cif_core.dic' dictionary named
'cif_core.dic' version 2.4.1 from 2010-06-29 (9
times).

'_geom_angle_publ_flag' value 'Y' changed to 'y' according to
'/home/saulius/struct/CIF-dictionaries/cif_core.dic' dictionary named
'cif_core.dic' version 2.4.1 from 2010-06-29.

Automatic conversion script
Id: cif_fix_enum 1527 2010-12-29 10:47:43Z saulius 

The following automatic conversions were performed:

'_geom_bond_publ_flag' value 'Y' changed to 'y' according to
/home/saulius/struct/CIF-dictionaries/cif_core.dic dictionary named
'cif_core.dic' version 2.4.1 from 2010-06-29 (9
times).

'_geom_angle_publ_flag' value 'Y' changed to 'y' according
to /home/saulius/struct/CIF-dictionaries/cif_core.dic dictionary
named 'cif_core.dic' version 2.4.1 from 2010-06-29.

Automatic conversion script
Id: cif_fix_values 1715 2011-07-08 13:25:40Z adriana 
;
_cod_original_sg_symbol_H-M 'P 21/c'
_cod_database_code 2204931
_cod_database_fobs_code 2204931

loop_
_symmetry_equiv_pos_as_xyz
'x, y, z'
'-x, y+1/2, -z+1/2'
'-x, -y, -z'
'x, -y-1/2, z-1/2'

loop_
_atom_site_label
_atom_site_fract_x
_atom_site_fract_y
_atom_site_fract_z
_atom_site_U_iso_or_equiv
_atom_site_adp_type
_atom_site_calc_flag
_atom_site_refinement_flags
_atom_site_occupancy
_atom_site_type_symbol
C1 0.5159(5) 0.22249(7) 0.41417(15) 0.0741(5) Uani d . 1 C
C2 0.1359(4) 0.30013(6) 0.28542(13) 0.0660(4) Uani d . 1 C
C3 0.4136(4) 0.27614(6) 0.45485(12) 0.0596(4) Uani d . 1 C
C4 0.2317(4) 0.31383(6) 0.39171(11) 0.0565(4) Uani d . 1 C
C5 0.1391(4) 0.36576(6) 0.43059(11) 0.0572(4) Uani d . 1 C
H5 0.0192 0.3909 0.3881 0.069 Uiso calc R 1 H
C6 0.2249(4) 0.38033(6) 0.53269(11) 0.0551(4) Uani d . 1 C
C7 0.4040(4) 0.34352(6) 0.59660(12) 0.0598(4) Uani d . 1 C
H7 0.4605 0.3534 0.6653 0.072 Uiso calc R 1 H
C8 0.4981(4) 0.29167(6) 0.55694(13) 0.0629(4) Uani d . 1 C
H8 0.6199 0.2669 0.5995 0.076 Uiso calc R 1 H
C9 0.1880(4) 0.45605(6) 0.65956(11) 0.0583(4) Uani d . 1 C
C10 0.3502(4) 0.50777(6) 0.65920(11) 0.0604(4) Uani d . 1 C
H10 0.4317 0.5234 0.5982 0.072 Uiso calc R 1 H
C11 0.3826(4) 0.53426(6) 0.75389(11) 0.0591(4) Uani d . 1 C
C12 0.2638(4) 0.51123(6) 0.84437(11) 0.0603(4) Uani d . 1 C
C13 0.1100(5) 0.46004(7) 0.84492(13) 0.0682(4) Uani d . 1 C
H13 0.0340 0.4443 0.9066 0.082 Uiso calc R 1 H
C14 0.0710(4) 0.43213(7) 0.74927(13) 0.0663(4) Uani d . 1 C
H14 -0.0345 0.3972 0.7462 0.080 Uiso calc R 1 H
C15 0.4877(5) 0.59495(7) 0.88421(13) 0.0751(5) Uani d . 1 C
H15A 0.7054 0.5995 0.9181 0.090 Uiso calc R 1 H
H15B 0.3594 0.6289 0.8958 0.090 Uiso calc R 1 H
N1 0.6026(6) 0.18037(7) 0.38148(17) 0.1056(6) Uani d . 1 N
N2 0.0547(5) 0.29023(7) 0.20087(13) 0.0877(5) Uani d . 1 N
O1 0.1209(3) 0.43296(4) 0.56005(8) 0.0725(4) Uani d . 1 O
O2 0.5222(4) 0.58586(5) 0.77471(10) 0.0844(4) Uani d . 1 O
O3 0.3233(4) 0.54775(5) 0.92643(9) 0.0821(4) Uani d . 1 O

loop_
_atom_site_aniso_label
_atom_site_aniso_U_11
_atom_site_aniso_U_22
_atom_site_aniso_U_33
_atom_site_aniso_U_12
_atom_site_aniso_U_13
_atom_site_aniso_U_23
C1 0.0836(12) 0.0556(9) 0.0835(12) 0.0031(8) 0.0077(9) 0.0003(8)
C2 0.0721(10) 0.0579(8) 0.0680(10) -0.0015(7) 0.0025(8) -0.0080(7)
C3 0.0619(9) 0.0485(7) 0.0688(9) -0.0023(6) 0.0093(7) 0.0032(6)
C4 0.0597(9) 0.0528(7) 0.0572(8) -0.0053(6) 0.0058(6) 0.0002(6)
C5 0.0645(9) 0.0545(8) 0.0526(8) 0.0020(6) 0.0024(6) 0.0041(6)
C6 0.0634(9) 0.0499(7) 0.0522(8) -0.0006(6) 0.0050(6) 0.0031(5)
C7 0.0659(9) 0.0577(8) 0.0557(8) -0.0030(6) -0.0002(6) 0.0065(6)
C8 0.0661(10) 0.0543(8) 0.0684(10) 0.0019(6) 0.0028(7) 0.0123(7)
C9 0.0709(10) 0.0564(8) 0.0476(8) 0.0109(6) 0.0017(6) -0.0004(6)
C10 0.0816(11) 0.0507(7) 0.0496(8) 0.0105(7) 0.0152(7) 0.0057(6)
C11 0.0751(10) 0.0498(7) 0.0529(8) 0.0063(6) 0.0132(7) 0.0014(6)
C12 0.0728(10) 0.0623(8) 0.0464(8) 0.0110(7) 0.0103(6) -0.0009(6)
C13 0.0790(11) 0.0725(9) 0.0537(9) -0.0005(8) 0.0154(7) 0.0104(7)
C14 0.0738(10) 0.0633(9) 0.0620(9) -0.0046(7) 0.0061(7) 0.0063(7)
C15 0.0921(12) 0.0719(10) 0.0618(10) -0.0011(8) 0.0090(8) -0.0114(8)
N1 0.1274(16) 0.0660(10) 0.1237(16) 0.0164(9) 0.0079(12) -0.0138(10)
N2 0.1000(12) 0.0855(10) 0.0768(11) 0.0034(8) -0.0090(8) -0.0225(8)
O1 0.1070(9) 0.0564(6) 0.0534(6) 0.0159(5) -0.0092(6) -0.0028(4)
O2 0.1324(12) 0.0581(6) 0.0641(7) -0.0128(6) 0.0256(7) -0.0075(5)
O3 0.1227(11) 0.0746(7) 0.0498(7) 0.0015(7) 0.0167(6) -0.0076(5)

loop_
_atom_type_symbol
_atom_type_description
_atom_type_scat_dispersion_real
_atom_type_scat_dispersion_imag
_atom_type_scat_source
C C 0.0033 0.0016 'International Tables Vol C Tables 4.2.6.8 and 6.1.1.4'
H H 0.0000 0.0000 'International Tables Vol C Tables 4.2.6.8 and 6.1.1.4'
N N 0.0061 0.0033 'International Tables Vol C Tables 4.2.6.8 and 6.1.1.4'
O O 0.0106 0.0060 'International Tables Vol C Tables 4.2.6.8 and 6.1.1.4'

loop_
_geom_angle_atom_site_label_1
_geom_angle_atom_site_label_2
_geom_angle_atom_site_label_3
_geom_angle
_geom_angle_publ_flag
N1 C1 C3 178.8(2) ?
N2 C2 C4 178.45(19) ?
C8 C3 C4 118.87(13) ?
C8 C3 C1 120.62(15) ?
C4 C3 C1 120.50(15) ?
C5 C4 C3 120.28(14) ?
C5 C4 C2 118.21(14) ?
C3 C4 C2 121.50(13) ?
C4 C5 C6 119.91(14) ?
C4 C5 H5 120.0 ?
C6 C5 H5 120.0 ?
O1 C6 C7 125.73(13) ?
O1 C6 C5 113.57(13) ?
C7 C6 C5 120.69(14) ?
C6 C7 C8 119.13(14) ?
C6 C7 H7 120.4 ?
C8 C7 H7 120.4 ?
C7 C8 C3 121.11(14) ?
C7 C8 H8 119.4 ?
C3 C8 H8 119.4 ?
C14 C9 C10 122.64(14) ?
C14 C9 O1 122.21(15) ?
C10 C9 O1 114.81(13) ?
C11 C10 C9 115.84(13) ?
C11 C10 H10 122.1 ?
C9 C10 H10 122.1 ?
C10 C11 O2 127.67(13) ?
C10 C11 C12 122.33(14) ?
O2 C11 C12 109.98(13) ?
C13 C12 O3 128.77(14) ?
C13 C12 C11 121.76(14) ?
O3 C12 C11 109.47(14) ?
C12 C13 C14 117.26(14) ?
C12 C13 H13 121.4 ?
C14 C13 H13 121.4 ?
C9 C14 C13 120.16(15) ?
C9 C14 H14 119.9 ?
C13 C14 H14 119.9 ?
O3 C15 O2 108.30(13) ?
O3 C15 H15A 110.0 ?
O2 C15 H15A 110.0 ?
O3 C15 H15B 110.0 ?
O2 C15 H15B 110.0 ?
H15A C15 H15B 108.4 ?
C6 O1 C9 122.45(11) y
C11 O2 C15 105.95(12) ?
C12 O3 C15 106.30(12) ?

loop_
_geom_bond_atom_site_label_1
_geom_bond_atom_site_label_2
_geom_bond_distance
_geom_bond_publ_flag
C1 N1 1.140(2) y
C1 C3 1.438(2) ?
C2 N2 1.143(2) y
C2 C4 1.437(2) ?
C3 C8 1.387(2) ?
C3 C4 1.395(2) ?
C4 C5 1.382(2) ?
C5 C6 1.382(2) ?
C5 H5 0.9300 ?
C6 O1 1.3637(17) y
C6 C7 1.382(2) ?
C7 C8 1.385(2) ?
C7 H7 0.9300 ?
C8 H8 0.9300 ?
C9 C14 1.373(2) ?
C9 C10 1.388(2) ?
C9 O1 1.4022(17) y
C10 C11 1.365(2) ?
C10 H10 0.9300 ?
C11 O2 1.368(2) y
C11 C12 1.375(2) y
C12 C13 1.361(2) ?
C12 O3 1.3744(19) y
C13 C14 1.393(2) ?
C13 H13 0.9300 ?
C14 H14 0.9300 ?
C15 O3 1.413(2) y
C15 O2 1.425(2) y
C15 H15A 0.9700 ?
C15 H15B 0.9700 ?

loop_
_geom_hbond_atom_site_label_D
_geom_hbond_atom_site_label_H
_geom_hbond_atom_site_label_A
_geom_hbond_site_symmetry_A
_geom_hbond_distance_DH
_geom_hbond_distance_HA
_geom_hbond_distance_DA
_geom_hbond_angle_DHA
C8 H8 N2 4_666 0.93 2.53 3.450(2) 168

loop_
_geom_torsion_atom_site_label_1
_geom_torsion_atom_site_label_2
_geom_torsion_atom_site_label_3
_geom_torsion_atom_site_label_4
_geom_torsion
N1 C1 C3 C8 -84(10)
N1 C1 C3 C4 95(10)
C8 C3 C4 C5 0.2(2)
C1 C3 C4 C5 -178.82(14)
C8 C3 C4 C2 -179.83(14)
C1 C3 C4 C2 1.1(2)
N2 C2 C4 C5 -15(8)
N2 C2 C4 C3 165(7)
C3 C4 C5 C6 -0.4(2)
C2 C4 C5 C6 179.61(14)
C4 C5 C6 O1 179.27(13)
C4 C5 C6 C7 0.2(2)
O1 C6 C7 C8 -178.71(14)
C5 C6 C7 C8 0.2(2)
C6 C7 C8 C3 -0.4(2)
C4 C3 C8 C7 0.2(2)
C1 C3 C8 C7 179.27(15)
C14 C9 C10 C11 -1.0(2)
O1 C9 C10 C11 172.44(14)
C9 C10 C11 O2 -178.00(16)
C9 C10 C11 C12 0.3(2)
C10 C11 C12 C13 0.9(3)
O2 C11 C12 C13 179.43(16)
C10 C11 C12 O3 -178.37(15)
O2 C11 C12 O3 0.2(2)
O3 C12 C13 C14 177.82(16)
C11 C12 C13 C14 -1.3(3)
C10 C9 C14 C13 0.6(3)
O1 C9 C14 C13 -172.36(15)
C12 C13 C14 C9 0.6(3)
C7 C6 O1 C9 0.1(2)
C5 C6 O1 C9 -178.88(14)
C14 C9 O1 C6 -62.0(2)
C10 C9 O1 C6 124.53(15)
C10 C11 O2 C15 178.57(17)
C12 C11 O2 C15 0.1(2)
O3 C15 O2 C11 -0.4(2)
C13 C12 O3 C15 -179.58(18)
C11 C12 O3 C15 -0.40(19)
O2 C15 O3 C12 0.5(2)

loop_
_cod_related_entry_id
_cod_related_entry_database
_cod_related_entry_code
1 ChemSpider 21130066
